data_2013777
loop_
_publ_author_name
'Nygren, Cara'
'Chen, Tianniu'
'Zhong, Sanbao'
'Kaczmarek, Conrad'
'Turner, John F. C.'
'Baker, David C.'

_publ_section_title
;A pair of epimeric
 13-hydroxy-2,3,6,7-tetramethoxy-8b,11,12,12a,13,13a-hexahydro-9<i>H</i>-9a-azacyclopenta[<i>b</i>]triphenylene-10-ones
;
_journal_issue 3
_journal_name_full 'Acta Crystallographica Section C'
_journal_page_first o208
_journal_page_last o210
_journal_paper_doi 10.1107/S0108270104001659
_journal_volume 60
_journal_year 2004
_chemical_formula_iupac 'C24 H27 N O6 , C3 H6 O'
_chemical_formula_moiety 'C24 H27 N O6 , C3 H6 O'
_chemical_formula_sum 'C27 H33 N O7'
_chemical_formula_weight 483.54
_chemical_name_systematic
;
8bS,13aS,14R,14aR)-8b,9,11,12,13,13a,14,14a-octahydro-14-hydroxy-2,3,6,7-
tetramethoxydibenzo[f,h]pyrrolo[1,2-b]isoquinolin-11-one acetone solvate
;
_space_group_IT_number 14
_symmetry_cell_setting monoclinic
_symmetry_space_group_name_Hall '-P 2ybc'
_symmetry_space_group_name_H-M 'P 1 21/c 1'
_atom_sites_solution_hydrogens geom
_atom_sites_solution_primary direct
_atom_sites_solution_secondary difmap
_audit_creation_method SHELXL97
_cell_angle_alpha 90
_cell_angle_beta 110.488(2)
_cell_angle_gamma 90
_cell_formula_units_Z 4
_cell_length_a 11.5790(10)
_cell_length_b 17.4011(15)
_cell_length_c 13.0453(11)
_cell_measurement_reflns_used 3948
_cell_measurement_temperature 295(2)
_cell_measurement_theta_max 22.09
_cell_measurement_theta_min 2.21
_cell_volume 2462.2(4)
_computing_cell_refinement 'SAINT (Bruker 1997)'
_computing_data_collection 'SMART (Bruker 1997)'
_computing_data_reduction SAINT
_computing_molecular_graphics 'SHELXTL (Sheldrick, 1997)'
_computing_publication_material SHELXTL
_computing_structure_refinement 'SHELXL97 (Sheldrick, 1997)'
_computing_structure_solution 'SHELXS97 (Sheldrick, 1997)'
_diffrn_ambient_temperature 295(2)
_diffrn_detector_area_resol_mean 'not measured'
_diffrn_measured_fraction_theta_full 0.998
_diffrn_measured_fraction_theta_max 0.998
_diffrn_measurement_device_type 'Bruker SMART 1000 CCD area-detector'
_diffrn_measurement_method '\f and \w'
_diffrn_radiation_monochromator graphite
_diffrn_radiation_source 'fine-focus sealed tube'
_diffrn_radiation_type MoK\a
_diffrn_radiation_wavelength 0.71073
_diffrn_reflns_av_R_equivalents 0.0529
_diffrn_reflns_av_sigmaI/netI 0.0450
_diffrn_reflns_limit_h_max 14
_diffrn_reflns_limit_h_min -14
_diffrn_reflns_limit_k_max 21
_diffrn_reflns_limit_k_min -21
_diffrn_reflns_limit_l_max 16
_diffrn_reflns_limit_l_min -16
_diffrn_reflns_number 24264
_diffrn_reflns_theta_full 26.42
_diffrn_reflns_theta_max 26.42
_diffrn_reflns_theta_min 1.88
_diffrn_standards_number 0
_exptl_absorpt_coefficient_mu 0.094
_exptl_absorpt_correction_T_max 0.986
_exptl_absorpt_correction_T_min 0.881
_exptl_absorpt_correction_type multi-scan
_exptl_absorpt_process_details '(SADABS; Sheldrick, 1996)'
_exptl_crystal_colour colorless
_exptl_crystal_density_diffrn 1.304
_exptl_crystal_density_meas ?
_exptl_crystal_density_method 'not measured'
_exptl_crystal_description block
_exptl_crystal_F_000 1032
_exptl_crystal_size_max 0.50
_exptl_crystal_size_mid 0.20
_exptl_crystal_size_min 0.15
_refine_diff_density_max 0.178
_refine_diff_density_min -0.187
_refine_ls_extinction_method none
_refine_ls_goodness_of_fit_ref 1.014
_refine_ls_hydrogen_treatment constr
_refine_ls_matrix_type full
_refine_ls_number_parameters 323
_refine_ls_number_reflns 5059
_refine_ls_number_restraints 0
_refine_ls_restrained_S_all 1.014
_refine_ls_R_factor_all 0.1009
_refine_ls_R_factor_gt 0.0461
_refine_ls_shift/su_max 0.000
_refine_ls_shift/su_mean 0.000
_refine_ls_structure_factor_coef Fsqd
_refine_ls_weighting_details 'calc w = 1/[\s^2^(Fo^2^)+(0.0429P)^2^+0.9647P] where P=(Fo^2^+2Fc^2^)/3'
_refine_ls_weighting_scheme calc
_refine_ls_wR_factor_gt 0.0995
_refine_ls_wR_factor_ref 0.1266
_reflns_number_gt 2927
_reflns_number_total 5059
_reflns_threshold_expression I>2\s(I)
_cod_data_source_file fr1452.cif
_cod_data_source_block II
_cod_depositor_comments
;
The following automatic conversions were performed:
'_symmetry_cell_setting' value 'Monoclinic' changed to 'monoclinic'
according to '/home/saulius/struct/CIF-dictionaries/cif_core.dic'
dictionary named 'cif_core.dic' version 2.4.1 from 2010-06-29.

Automatic conversion script
Id: cif_fix_enum 1527 2010-12-29 10:47:43Z saulius 

The following automatic conversions were performed:

'_symmetry_cell_setting' value 'Monoclinic' changed to 'monoclinic'
according to /home/saulius/struct/CIF-dictionaries/cif_core.dic
dictionary named 'cif_core.dic' version 2.4.1 from 2010-06-29.

Automatic conversion script
Id: cif_fix_values 1715 2011-07-08 13:25:40Z adriana 

The following automatic conversions were performed:

'_exptl_crystal_density_meas' value 'not measured' was changed to '?'
- the value is perceived as not measured.

Automatic conversion script
Id: cif_fix_values 3008 2015-01-20 13:52:24Z robertas 
;
_cod_original_sg_symbol_H-M 'P 21/c'
_cod_database_code 2013777
_cod_database_fobs_code 2013777

loop_
_symmetry_equiv_pos_as_xyz
'x, y, z'
'-x, y+1/2, -z+1/2'
'-x, -y, -z'
'x, -y-1/2, z-1/2'

loop_
_atom_site_label
_atom_site_fract_x
_atom_site_fract_y
_atom_site_fract_z
_atom_site_U_iso_or_equiv
_atom_site_adp_type
_atom_site_calc_flag
_atom_site_refinement_flags
_atom_site_occupancy
_atom_site_disorder_assembly
_atom_site_disorder_group
_atom_site_type_symbol
C1 0.1543(2) -0.01425(14) 0.10333(19) 0.0604(7) Uani d . 1 . . C
H1A 0.0819 0.0165 0.0914 0.091 Uiso calc R 1 . . H
H1B 0.1309 -0.0630 0.0677 0.091 Uiso calc R 1 . . H
H1C 0.2089 0.0116 0.0738 0.091 Uiso calc R 1 . . H
C2 0.3529(2) -0.06856(13) 0.53935(19) 0.0512(6) Uani d . 1 . . C
H2A 0.4352 -0.0490 0.5721 0.077 Uiso calc R 1 . . H
H2B 0.3532 -0.1231 0.5501 0.077 Uiso calc R 1 . . H
H2C 0.3003 -0.0447 0.5729 0.077 Uiso calc R 1 . . H
C3 0.25460(19) 0.03781(12) 0.28201(17) 0.0406(5) Uani d . 1 . . C
C4 0.30507(19) 0.02331(12) 0.39474(18) 0.0405(5) Uani d . 1 . . C
C5 0.34822(19) 0.08446(12) 0.46480(18) 0.0400(5) Uani d . 1 . . C
H5A 0.3797 0.0754 0.5398 0.048 Uiso calc R 1 . . H
C6 0.34609(17) 0.15991(11) 0.42657(16) 0.0338(5) Uani d . 1 . . C
C7 0.40326(18) 0.22438(12) 0.50131(16) 0.0351(5) Uani d . 1 . . C
C8 0.49298(19) 0.21275(13) 0.60472(17) 0.0413(5) Uani d . 1 . . C
H8 0.5175 0.1629 0.6280 0.050 Uiso calc R 1 . . H
C9 0.54587(19) 0.27339(13) 0.67293(17) 0.0427(5) Uani d . 1 . . C
C10 0.6539(2) 0.19243(15) 0.8237(2) 0.0653(7) Uani d . 1 . . C
H10A 0.5795 0.1747 0.8328 0.098 Uiso calc R 1 . . H
H10B 0.7186 0.1952 0.8939 0.098 Uiso calc R 1 . . H
H10C 0.6771 0.1574 0.7775 0.098 Uiso calc R 1 . . H
C11 0.5103(2) 0.34864(13) 0.63814(18) 0.0438(6) Uani d . 1 . . C
C12 0.5331(3) 0.48237(14) 0.6793(2) 0.0772(9) Uani d . 1 . . C
H12A 0.5465 0.4939 0.6123 0.116 Uiso calc R 1 . . H
H12B 0.5812 0.5166 0.7358 0.116 Uiso calc R 1 . . H
H12C 0.4473 0.4886 0.6686 0.116 Uiso calc R 1 . . H
C13 0.42294(19) 0.36036(12) 0.53622(17) 0.0412(5) Uani d . 1 . . C
H13 0.3992 0.4104 0.5131 0.049 Uiso calc R 1 . . H
C14 0.36895(18) 0.29957(12) 0.46665(17) 0.0366(5) Uani d . 1 . . C
C15 0.27294(18) 0.31329(11) 0.35567(16) 0.0346(5) Uani d . 1 . . C
H15 0.2857 0.3651 0.3320 0.041 Uiso calc R 1 . . H
C16 0.28947(18) 0.25572(11) 0.27239(16) 0.0348(5) Uani d . 1 . . C
H16 0.3706 0.2657 0.2673 0.042 Uiso calc R 1 . . H
C17 0.29183(18) 0.17365(11) 0.31445(16) 0.0337(5) Uani d . 1 . . C
C18 0.24728(19) 0.11188(12) 0.24380(18) 0.0391(5) Uani d . 1 . . C
H18 0.2118 0.1210 0.1690 0.047 Uiso calc R 1 . . H
C19 0.14134(18) 0.30933(11) 0.35750(16) 0.0352(5) Uani d . 1 . . C
H19 0.1276 0.2586 0.3838 0.042 Uiso calc R 1 . . H
C20 0.04680(19) 0.32278(12) 0.24428(17) 0.0389(5) Uani d . 1 . . C
H20 0.0522 0.3762 0.2226 0.047 Uiso calc R 1 . . H
C21 0.19377(18) 0.27097(12) 0.15938(17) 0.0388(5) Uani d . 1 . . C
H21A 0.2101 0.3203 0.1325 0.047 Uiso calc R 1 . . H
H21B 0.1994 0.2315 0.1088 0.047 Uiso calc R 1 . . H
C22 -0.08685(19) 0.30454(14) 0.23165(19) 0.0503(6) Uani d . 1 . . C
H22A -0.0900 0.2715 0.2905 0.060 Uiso calc R 1 . . H
H22B -0.1322 0.3513 0.2320 0.060 Uiso calc R 1 . . H
C23 -0.1396(2) 0.26412(15) 0.1227(2) 0.0546(6) Uani d . 1 . . C
H23A -0.1898 0.2207 0.1279 0.066 Uiso calc R 1 . . H
H23B -0.1900 0.2990 0.0670 0.066 Uiso calc R 1 . . H
C24 -0.0301(2) 0.23760(13) 0.09567(18) 0.0412(5) Uani d . 1 . . C
C25 0.1146(5) 0.5531(2) 0.2920(4) 0.160(2) Uani d . 1 . . C
H25A 0.1791 0.5893 0.3264 0.240 Uiso calc R 1 . . H
H25B 0.1333 0.5050 0.3302 0.240 Uiso calc R 1 . . H
H25C 0.0378 0.5724 0.2940 0.240 Uiso calc R 1 . . H
C26 0.1050(3) 0.54174(18) 0.1774(4) 0.0904(11) Uani d . 1 . . C
C27 0.0418(5) 0.6002(2) 0.0957(4) 0.165(2) Uani d . 1 . . C
H27A 0.0305 0.5811 0.0238 0.248 Uiso calc R 1 . . H
H27B 0.0907 0.6461 0.1089 0.248 Uiso calc R 1 . . H
H27C -0.0370 0.6114 0.1010 0.248 Uiso calc R 1 . . H
N 0.07057(15) 0.27108(9) 0.16496(13) 0.0360(4) Uani d . 1 . . N
O1 0.21508(16) -0.02587(8) 0.21755(12) 0.0577(5) Uani d . 1 . . O
O2 0.30827(16) -0.05203(8) 0.42513(13) 0.0558(5) Uani d . 1 . . O
O3 0.63375(15) 0.26620(10) 0.77504(13) 0.0601(5) Uani d . 1 . . O
O4 0.56892(16) 0.40553(9) 0.71030(13) 0.0609(5) Uani d . 1 . . O
O5 0.12789(14) 0.36661(8) 0.43017(12) 0.0469(4) Uani d . 1 . . O
H5 0.0795 0.3515 0.4591 0.070 Uiso calc R 1 . . H
O6 -0.03307(14) 0.19344(10) 0.02046(13) 0.0567(5) Uani d . 1 . . O
O7 0.1535(2) 0.48566(13) 0.1545(2) 0.1023(8) Uani d . 1 . . O

loop_
_atom_site_aniso_label
_atom_site_aniso_U_11
_atom_site_aniso_U_22
_atom_site_aniso_U_33
_atom_site_aniso_U_12
_atom_site_aniso_U_13
_atom_site_aniso_U_23
C1 0.0808(18) 0.0475(15) 0.0347(14) -0.0087(13) -0.0026(13) -0.0083(12)
C2 0.0604(15) 0.0434(14) 0.0397(14) -0.0048(11) 0.0052(11) 0.0065(11)
C3 0.0467(12) 0.0346(12) 0.0330(13) -0.0027(10) 0.0046(10) -0.0061(10)
C4 0.0456(12) 0.0326(12) 0.0367(13) -0.0003(9) 0.0060(10) -0.0007(10)
C5 0.0449(12) 0.0408(13) 0.0286(12) -0.0009(10) 0.0057(10) -0.0001(10)
C6 0.0346(11) 0.0351(12) 0.0292(11) -0.0002(9) 0.0081(9) -0.0016(9)
C7 0.0368(11) 0.0372(12) 0.0297(12) -0.0037(9) 0.0095(9) -0.0042(9)
C8 0.0441(12) 0.0390(12) 0.0358(13) 0.0013(10) 0.0076(10) -0.0035(10)
C9 0.0423(12) 0.0489(14) 0.0311(13) -0.0043(10) 0.0055(10) -0.0044(11)
C10 0.0575(16) 0.0692(19) 0.0519(17) 0.0082(14) -0.0024(13) 0.0051(14)
C11 0.0489(13) 0.0421(14) 0.0350(13) -0.0129(10) 0.0079(11) -0.0098(11)
C12 0.107(2) 0.0448(16) 0.0533(18) -0.0236(16) -0.0050(16) -0.0075(14)
C13 0.0513(13) 0.0341(12) 0.0335(13) -0.0089(10) 0.0089(11) -0.0031(10)
C14 0.0391(11) 0.0369(12) 0.0322(12) -0.0068(9) 0.0106(9) -0.0027(10)
C15 0.0431(11) 0.0285(11) 0.0294(11) -0.0066(9) 0.0093(9) -0.0002(9)
C16 0.0373(11) 0.0370(12) 0.0304(12) -0.0054(9) 0.0119(9) -0.0020(9)
C17 0.0353(11) 0.0344(11) 0.0308(12) -0.0002(9) 0.0110(9) -0.0028(9)
C18 0.0449(12) 0.0377(13) 0.0294(12) -0.0004(10) 0.0063(10) -0.0016(10)
C19 0.0469(12) 0.0276(11) 0.0303(11) -0.0015(9) 0.0126(10) -0.0038(9)
C20 0.0499(13) 0.0302(11) 0.0331(12) 0.0036(10) 0.0101(10) -0.0008(9)
C21 0.0481(12) 0.0372(12) 0.0330(12) -0.0059(10) 0.0165(10) 0.0001(10)
C22 0.0441(13) 0.0568(15) 0.0456(15) 0.0105(11) 0.0101(11) -0.0059(12)
C23 0.0444(13) 0.0637(16) 0.0489(16) 0.0054(12) 0.0077(11) -0.0059(13)
C24 0.0449(12) 0.0409(13) 0.0323(12) -0.0007(10) 0.0068(10) -0.0003(10)
C25 0.259(7) 0.102(3) 0.179(5) 0.000(4) 0.153(5) -0.019(3)
C26 0.107(3) 0.0481(19) 0.142(4) -0.0124(18) 0.076(3) -0.006(2)
C27 0.202(5) 0.086(3) 0.188(5) 0.040(3) 0.045(4) 0.024(3)
N 0.0396(9) 0.0365(10) 0.0287(10) -0.0002(8) 0.0080(8) -0.0026(8)
O1 0.0873(12) 0.0353(9) 0.0343(9) -0.0065(8) 0.0007(9) -0.0053(7)
O2 0.0818(12) 0.0342(9) 0.0374(10) -0.0036(8) 0.0034(8) 0.0026(7)
O3 0.0640(10) 0.0525(11) 0.0411(10) -0.0007(8) -0.0100(8) -0.0071(8)
O4 0.0797(12) 0.0420(10) 0.0419(10) -0.0156(8) -0.0026(9) -0.0095(8)
O5 0.0600(10) 0.0427(9) 0.0401(10) 0.0009(7) 0.0201(8) -0.0106(7)
O6 0.0571(10) 0.0644(11) 0.0458(10) -0.0092(8) 0.0145(8) -0.0221(9)
O7 0.138(2) 0.0604(14) 0.139(2) 0.0010(14) 0.0865(18) 0.0021(14)

loop_
_atom_type_symbol
_atom_type_description
_atom_type_scat_dispersion_real
_atom_type_scat_dispersion_imag
_atom_type_scat_source
C C 0.0033 0.0016 'International Tables Vol C Tables 4.2.6.8 and 6.1.1.4'
H H 0.0000 0.0000 'International Tables Vol C Tables 4.2.6.8 and 6.1.1.4'
N N 0.0061 0.0033 'International Tables Vol C Tables 4.2.6.8 and 6.1.1.4'
O O 0.0106 0.0060 'International Tables Vol C Tables 4.2.6.8 and 6.1.1.4'

loop_
_geom_angle_atom_site_label_1
_geom_angle_atom_site_label_2
_geom_angle_atom_site_label_3
_geom_angle
_geom_angle_publ_flag
O1 C1 H1A 109.5 ?
O1 C1 H1B 109.5 ?
H1A C1 H1B 109.5 ?
O1 C1 H1C 109.5 ?
H1A C1 H1C 109.5 ?
H1B C1 H1C 109.5 ?
O2 C2 H2A 109.5 ?
O2 C2 H2B 109.5 ?
H2A C2 H2B 109.5 ?
O2 C2 H2C 109.5 ?
H2A C2 H2C 109.5 ?
H2B C2 H2C 109.5 ?
O1 C3 C18 124.86(19) ?
O1 C3 C4 115.18(19) ?
C18 C3 C4 119.96(19) ?
O2 C4 C5 125.6(2) ?
O2 C4 C3 115.85(18) ?
C5 C4 C3 118.6(2) ?
C4 C5 C6 122.0(2) ?
C4 C5 H5A 119.0 ?
C6 C5 H5A 119.0 ?
C17 C6 C5 118.61(18) ?
C17 C6 C7 119.57(18) ?
C5 C6 C7 121.80(18) yes
C14 C7 C8 118.61(19) ?
C14 C7 C6 119.05(18) ?
C8 C7 C6 122.32(19) yes
C9 C8 C7 121.6(2) ?
C9 C8 H8 119.2 ?
C7 C8 H8 119.2 ?
O3 C9 C8 124.7(2) ?
O3 C9 C11 115.77(19) ?
C8 C9 C11 119.56(19) ?
O3 C10 H10A 109.5 ?
O3 C10 H10B 109.5 ?
H10A C10 H10B 109.5 ?
O3 C10 H10C 109.5 ?
H10A C10 H10C 109.5 ?
H10B C10 H10C 109.5 ?
O4 C11 C13 125.2(2) ?
O4 C11 C9 115.74(19) ?
C13 C11 C9 119.04(19) ?
O4 C12 H12A 109.5 ?
O4 C12 H12B 109.5 ?
H12A C12 H12B 109.5 ?
O4 C12 H12C 109.5 ?
H12A C12 H12C 109.5 ?
H12B C12 H12C 109.5 ?
C11 C13 C14 121.9(2) ?
C11 C13 H13 119.1 ?
C14 C13 H13 119.1 ?
C13 C14 C7 119.30(19) ?
C13 C14 C15 121.27(19) ?
C7 C14 C15 119.42(18) ?
C14 C15 C19 112.42(17) ?
C14 C15 C16 110.11(17) yes
C19 C15 C16 110.59(16) ?
C14 C15 H15 107.9 ?
C19 C15 H15 107.9 ?
C16 C15 H15 107.9 ?
C21 C16 C17 115.18(16) yes
C21 C16 C15 109.96(17) ?
C17 C16 C15 110.27(16) yes
C21 C16 H16 107.0 ?
C17 C16 H16 107.0 ?
C15 C16 H16 107.0 ?
C18 C17 C6 119.22(19) ?
C18 C17 C16 121.90(18) yes
C6 C17 C16 118.80(17) ?
C3 C18 C17 121.5(2) ?
C3 C18 H18 119.2 ?
C17 C18 H18 119.2 ?
O5 C19 C20 109.32(16) yes
O5 C19 C15 108.68(16) yes
C20 C19 C15 111.11(17) ?
O5 C19 H19 109.2 ?
C20 C19 H19 109.2 ?
C15 C19 H19 109.2 ?
N C20 C19 110.01(16) ?
N C20 C22 103.23(16) ?
C19 C20 C22 115.49(18) ?
N C20 H20 109.3 ?
C19 C20 H20 109.3 ?
C22 C20 H20 109.3 ?
N C21 C16 110.20(16) ?
N C21 H21A 109.6 ?
C16 C21 H21A 109.6 ?
N C21 H21B 109.6 ?
C16 C21 H21B 109.6 ?
H21A C21 H21B 108.1 ?
C23 C22 C20 104.98(18) ?
C23 C22 H22A 110.8 ?
C20 C22 H22A 110.8 ?
C23 C22 H22B 110.8 ?
C20 C22 H22B 110.8 ?
H22A C22 H22B 108.8 ?
C24 C23 C22 105.53(18) ?
C24 C23 H23A 110.6 ?
C22 C23 H23A 110.6 ?
C24 C23 H23B 110.6 ?
C22 C23 H23B 110.6 ?
H23A C23 H23B 108.8 ?
O6 C24 N 125.7(2) ?
O6 C24 C23 125.8(2) ?
N C24 C23 108.40(19) ?
C26 C25 H25A 109.5 ?
C26 C25 H25B 109.5 ?
H25A C25 H25B 109.5 ?
C26 C25 H25C 109.5 ?
H25A C25 H25C 109.5 ?
H25B C25 H25C 109.5 ?
O7 C26 C27 122.2(4) ?
O7 C26 C25 118.7(4) ?
C27 C26 C25 119.0(4) ?
C26 C27 H27A 109.5 ?
C26 C27 H27B 109.5 ?
H27A C27 H27B 109.5 ?
C26 C27 H27C 109.5 ?
H27A C27 H27C 109.5 ?
H27B C27 H27C 109.5 ?
C24 N C21 127.29(18) ?
C24 N C20 114.24(17) ?
C21 N C20 117.74(16) ?
C3 O1 C1 117.70(17) ?
C4 O2 C2 117.39(17) ?
C9 O3 C10 117.96(18) ?
C11 O4 C12 117.41(18) ?
C19 O5 H5 109.5 ?

loop_
_geom_bond_atom_site_label_1
_geom_bond_atom_site_label_2
_geom_bond_site_symmetry_2
_geom_bond_distance
_geom_bond_publ_flag
C1 O1 . 1.422(3) ?
C1 H1A . 0.9600 ?
C1 H1B . 0.9600 ?
C1 H1C . 0.9600 ?
C2 O2 . 1.425(3) ?
C2 H2A . 0.9600 ?
C2 H2B . 0.9600 ?
C2 H2C . 0.9600 ?
C3 O1 . 1.369(2) ?
C3 C18 . 1.374(3) ?
C3 C4 . 1.402(3) ?
C4 O2 . 1.366(2) ?
C4 C5 . 1.377(3) ?
C5 C6 . 1.402(3) ?
C5 H5A . 0.9300 ?
C6 C17 . 1.396(3) ?
C6 C7 . 1.482(3) ?
C7 C14 . 1.396(3) ?
C7 C8 . 1.400(3) ?
C8 C9 . 1.378(3) ?
C8 H8 . 0.9300 ?
C9 O3 . 1.370(2) ?
C9 C11 . 1.400(3) ?
C10 O3 . 1.415(3) ?
C10 H10A . 0.9600 ?
C10 H10B . 0.9600 ?
C10 H10C . 0.9600 ?
C11 O4 . 1.371(2) ?
C11 C13 . 1.375(3) ?
C12 O4 . 1.416(3) ?
C12 H12A . 0.9600 ?
C12 H12B . 0.9600 ?
C12 H12C . 0.9600 ?
C13 C14 . 1.392(3) ?
C13 H13 . 0.9300 ?
C14 C15 . 1.504(3) ?
C15 C19 . 1.534(3) yes
C15 C16 . 1.538(3) ?
C15 H15 . 0.9800 ?
C16 C21 . 1.526(3) ?
C16 C17 . 1.527(3) ?
C16 H16 . 0.9800 ?
C17 C18 . 1.392(3) ?
C18 H18 . 0.9300 ?
C19 O5 . 1.421(2) yes
C19 C20 . 1.517(3) yes
C19 H19 . 0.9800 ?
C20 N . 1.468(3) ?
C20 C22 . 1.531(3) ?
C20 H20 . 0.9800 ?
C21 N . 1.454(3) ?
C21 H21A . 0.9700 ?
C21 H21B . 0.9700 ?
C22 C23 . 1.510(3) ?
C22 H22A . 0.9700 ?
C22 H22B . 0.9700 ?
C23 C24 . 1.503(3) ?
C23 H23A . 0.9700 ?
C23 H23B . 0.9700 ?
C24 O6 . 1.237(2) ?
C24 N . 1.333(3) ?
C25 C26 . 1.473(5) ?
C25 H25A . 0.9600 ?
C25 H25B . 0.9600 ?
C25 H25C . 0.9600 ?
C26 O7 . 1.214(3) ?
C26 C27 . 1.469(5) ?
C27 H27A . 0.9600 ?
C27 H27B . 0.9600 ?
C27 H27C . 0.9600 ?
O5 H5 . 0.8200 ?

loop_
_geom_hbond_atom_site_label_D
_geom_hbond_atom_site_label_H
_geom_hbond_atom_site_label_A
_geom_hbond_site_symmetry_A
_geom_hbond_distance_DH
_geom_hbond_distance_HA
_geom_hbond_distance_DA
_geom_hbond_angle_DHA
_geom_hbond_publ_flag
O5 H5 O6 4_566 0.82 1.92 2.737(2) Angle yes

loop_
_geom_torsion_atom_site_label_1
_geom_torsion_atom_site_label_2
_geom_torsion_atom_site_label_3
_geom_torsion_atom_site_label_4
_geom_torsion
_geom_torsion_publ_flag
O1 C3 C4 O2 0.1(3) ?
C18 C3 C4 O2 179.8(2) ?
O1 C3 C4 C5 179.2(2) ?
C18 C3 C4 C5 -1.0(3) ?
O2 C4 C5 C6 177.3(2) ?
C3 C4 C5 C6 -1.7(3) ?
C4 C5 C6 C17 3.8(3) ?
C4 C5 C6 C7 -174.10(19) ?
C17 C6 C7 C14 20.5(3) ?
C5 C6 C7 C14 -161.60(19) ?
C17 C6 C7 C8 -157.90(19) ?
C5 C6 C7 C8 20.0(3) yes
C14 C7 C8 C9 1.1(3) ?
C6 C7 C8 C9 179.53(19) ?
C7 C8 C9 O3 179.8(2) ?
C7 C8 C9 C11 -0.6(3) ?
O3 C9 C11 O4 0.6(3) ?
C8 C9 C11 O4 -179.0(2) ?
O3 C9 C11 C13 179.7(2) ?
C8 C9 C11 C13 0.1(3) ?
O4 C11 C13 C14 178.9(2) ?
C9 C11 C13 C14 -0.1(3) ?
C11 C13 C14 C7 0.6(3) ?
C11 C13 C14 C15 179.64(19) ?
C8 C7 C14 C13 -1.1(3) ?
C6 C7 C14 C13 -179.58(19) ?
C8 C7 C14 C15 179.84(18) ?
C6 C7 C14 C15 1.4(3) ?
C13 C14 C15 C19 -93.5(2) ?
C7 C14 C15 C19 85.5(2) ?
C13 C14 C15 C16 142.73(19) ?
C7 C14 C15 C16 -38.3(2) ?
C14 C15 C16 C21 -178.73(16) ?
C19 C15 C16 C21 56.4(2) ?
C14 C15 C16 C17 53.2(2) yes
C19 C15 C16 C17 -71.7(2) ?
C5 C6 C17 C18 -3.2(3) ?
C7 C6 C17 C18 174.81(18) ?
C5 C6 C17 C16 -179.90(18) ?
C7 C6 C17 C16 -1.9(3) ?
C21 C16 C17 C18 23.3(3) ?
C15 C16 C17 C18 148.42(19) ?
C21 C16 C17 C6 -160.10(17) ?
C15 C16 C17 C6 -34.9(2) ?
O1 C3 C18 C17 -178.7(2) ?
C4 C3 C18 C17 1.6(3) ?
C6 C17 C18 C3 0.5(3) ?
C16 C17 C18 C3 177.16(19) ?
C14 C15 C19 O5 60.1(2) ?
C16 C15 C19 O5 -176.37(16) ?
C14 C15 C19 C20 -179.56(16) ?
C16 C15 C19 C20 -56.0(2) ?
O5 C19 C20 N 172.00(16) ?
C15 C19 C20 N 52.1(2) ?
O5 C19 C20 C22 -71.7(2) ?
C15 C19 C20 C22 168.38(17) ?
C17 C16 C21 N 71.5(2) ?
C15 C16 C21 N -53.8(2) ?
N C20 C22 C23 -18.0(2) ?
C19 C20 C22 C23 -138.13(19) ?
C20 C22 C23 C24 18.2(2) ?
C22 C23 C24 O6 169.8(2) ?
C22 C23 C24 N -11.5(3) ?
O6 C24 N C21 8.2(4) ?
C23 C24 N C21 -170.40(19) ?
O6 C24 N C20 178.2(2) ?
C23 C24 N C20 -0.5(2) ?
C16 C21 N C24 -136.0(2) ?
C16 C21 N C20 54.4(2) ?
C19 C20 N C24 135.74(19) ?
C22 C20 N C24 12.0(2) ?
C19 C20 N C21 -53.3(2) ?
C22 C20 N C21 -177.09(17) ?
C18 C3 O1 C1 -4.6(3) ?
C4 C3 O1 C1 175.2(2) ?
C5 C4 O2 C2 4.2(3) ?
C3 C4 O2 C2 -176.73(19) ?
C8 C9 O3 C10 -13.8(3) ?
C11 C9 O3 C10 166.7(2) ?
C13 C11 O4 C12 2.7(4) ?
C9 C11 O4 C12 -178.3(2) ?
